data_2214550
loop_
_publ_author_name
'Qu, Zhi-Rong'

_publ_section_title
;
 3-[(2-Hydroxy-1-naphthyl)(piperidin-1-yl)methyl]benzonitrile
;
_journal_coeditor_code BT2428
_journal_issue 8
_journal_name_full 'Acta Crystallographica Section E'
_journal_page_first o3429
_journal_page_last o3429
_journal_paper_doi 10.1107/S160053680703259X
_journal_volume 63
_journal_year 2007
_chemical_formula_iupac 'C23 H22 N2 O'
_chemical_formula_moiety 'C23 H22 N2 O'
_chemical_formula_sum 'C23 H22 N2 O'
_chemical_formula_weight 342.43
_chemical_name_systematic
;
3-[(2-Hydroxy-1-naphthyl)(piperidin-1-yl)methyl]benzonitrile
;
_space_group_IT_number 14
_symmetry_cell_setting monoclinic
_symmetry_space_group_name_Hall '-P 2ybc'
_symmetry_space_group_name_H-M 'P 1 21/c 1'
_atom_sites_solution_hydrogens geom
_atom_sites_solution_primary direct
_atom_sites_solution_secondary difmap
_cell_angle_alpha 90.00
_cell_angle_beta 102.867(3)
_cell_angle_gamma 90.00
_cell_formula_units_Z 4
_cell_length_a 11.9008(13)
_cell_length_b 15.0138(17)
_cell_length_c 10.8886(13)
_cell_measurement_reflns_used 1875
_cell_measurement_temperature 291(2)
_cell_measurement_theta_max 21.45
_cell_measurement_theta_min 2.23
_cell_volume 1896.7(4)
_computing_cell_refinement 'SAINT (Bruker, 2000)'
_computing_data_collection 'SMART (Bruker, 2000)'
_computing_data_reduction SAINT
_computing_molecular_graphics SHELXTL
_computing_publication_material SHELXTL
_computing_structure_refinement SHELXTL
_computing_structure_solution 'SHELXTL (Bruker, 2000)'
_diffrn_ambient_temperature 291(2)
_diffrn_measured_fraction_theta_full 1.000
_diffrn_measured_fraction_theta_max 1.000
_diffrn_measurement_device_type 'Bruker SMART APEX CCD'
_diffrn_measurement_method '\f and \w'
_diffrn_radiation_monochromator graphite
_diffrn_radiation_source 'sealed tube'
_diffrn_radiation_type MoK\a
_diffrn_radiation_wavelength 0.71073
_diffrn_reflns_av_R_equivalents 0.0373
_diffrn_reflns_av_sigmaI/netI 0.0537
_diffrn_reflns_limit_h_max 14
_diffrn_reflns_limit_h_min -14
_diffrn_reflns_limit_k_max 18
_diffrn_reflns_limit_k_min -14
_diffrn_reflns_limit_l_max 13
_diffrn_reflns_limit_l_min -13
_diffrn_reflns_number 11353
_diffrn_reflns_theta_full 26.00
_diffrn_reflns_theta_max 26.00
_diffrn_reflns_theta_min 2.22
_exptl_absorpt_coefficient_mu 0.074
_exptl_absorpt_correction_T_max 0.98
_exptl_absorpt_correction_T_min 0.98
_exptl_absorpt_correction_type multi-scan
_exptl_absorpt_process_details '(SADABS; Bruker, 2000)'
_exptl_crystal_colour colourless
_exptl_crystal_density_diffrn 1.199
_exptl_crystal_density_method 'not measured'
_exptl_crystal_description block
_exptl_crystal_F_000 728
_exptl_crystal_size_max 0.30
_exptl_crystal_size_mid 0.26
_exptl_crystal_size_min 0.24
_refine_diff_density_max 0.110
_refine_diff_density_min -0.106
_refine_ls_extinction_method none
_refine_ls_goodness_of_fit_ref 1.022
_refine_ls_hydrogen_treatment mixed
_refine_ls_matrix_type full
_refine_ls_number_parameters 238
_refine_ls_number_reflns 3731
_refine_ls_number_restraints 0
_refine_ls_restrained_S_all 1.022
_refine_ls_R_factor_all 0.0862
_refine_ls_R_factor_gt 0.0501
_refine_ls_shift/su_max 0.000
_refine_ls_shift/su_mean 0.000
_refine_ls_structure_factor_coef Fsqd
_refine_ls_weighting_details 'calc w=1/[\s^2^(Fo^2^)+(0.04P)^2^] where P=(Fo^2^+2Fc^2^)/3'
_refine_ls_weighting_scheme calc
_refine_ls_wR_factor_gt 0.0929
_refine_ls_wR_factor_ref 0.0995
_reflns_number_gt 2420
_reflns_number_total 3731
_reflns_threshold_expression I>2\s(I)
_cod_data_source_file bt2428.cif
_cod_data_source_block I
_cod_original_sg_symbol_H-M 'P 21/c'
_cod_database_code 2214550
_cod_database_fobs_code 2214550

loop_
_symmetry_equiv_pos_as_xyz
'x, y, z'
'-x, y+1/2, -z+1/2'
'-x, -y, -z'
'x, -y-1/2, z-1/2'

loop_
_atom_site_type_symbol
_atom_site_label
_atom_site_fract_x
_atom_site_fract_y
_atom_site_fract_z
_atom_site_U_iso_or_equiv
_atom_site_adp_type
_atom_site_calc_flag
_atom_site_refinement_flags
_atom_site_occupancy
C C1 0.30955(12) 0.12699(11) 0.28437(15) 0.0403(4) Uani d . 1
C C2 0.27607(14) 0.05048(11) 0.21554(17) 0.0485(4) Uani d . 1
C C3 0.32243(16) 0.02771(12) 0.11143(18) 0.0553(5) Uani d . 1
H H3 0.2952 -0.0220 0.0629 0.066 Uiso calc R 1
C C4 0.40741(16) 0.07881(12) 0.08203(18) 0.0566(5) Uani d . 1
H H4 0.4403 0.0615 0.0159 0.068 Uiso calc R 1
C C5 0.44673(14) 0.15727(12) 0.14922(18) 0.0497(4) Uani d . 1
C C6 0.53715(14) 0.20855(12) 0.12228(18) 0.0518(5) Uani d . 1
H H6 0.5736 0.1897 0.0597 0.062 Uiso calc R 1
C C7 0.57231(16) 0.28492(13) 0.18571(19) 0.0615(5) Uani d . 1
H H7 0.6329 0.3178 0.1679 0.074 Uiso calc R 1
C C8 0.51596(15) 0.31318(13) 0.27803(18) 0.0591(5) Uani d . 1
H H8 0.5383 0.3665 0.3199 0.071 Uiso calc R 1
C C9 0.42956(15) 0.26544(13) 0.30865(17) 0.0555(5) Uani d . 1
H H9 0.3932 0.2869 0.3700 0.067 Uiso calc R 1
C C10 0.39372(13) 0.18291(11) 0.24820(16) 0.0436(4) Uani d . 1
C C11 0.25970(13) 0.15140(10) 0.39746(16) 0.0433(4) Uani d . 1
H H11 0.3176 0.1861 0.4564 0.052 Uiso calc R 1
C C12 0.15260(14) 0.20908(11) 0.35548(17) 0.0460(4) Uani d . 1
C C13 0.06387(15) 0.18524(12) 0.25509(19) 0.0553(5) Uani d . 1
H H13 0.0698 0.1330 0.2110 0.066 Uiso calc R 1
C C14 -0.03407(14) 0.23828(11) 0.21927(17) 0.0500(4) Uani d . 1
C C15 -0.04187(17) 0.31443(13) 0.28523(19) 0.0644(5) Uani d . 1
H H15 -0.1075 0.3496 0.2624 0.077 Uiso calc R 1
C C16 0.04448(15) 0.34030(13) 0.38410(19) 0.0597(5) Uani d . 1
H H16 0.0383 0.3930 0.4270 0.072 Uiso calc R 1
C C17 0.14176(16) 0.28668(11) 0.41951(18) 0.0569(5) Uani d . 1
H H17 0.2003 0.3035 0.4873 0.068 Uiso calc R 1
C C18 -0.12332(15) 0.21210(11) 0.11744(19) 0.0490(4) Uani d . 1
C C19 0.17039(16) 0.08659(13) 0.56160(19) 0.0585(5) Uani d . 1
H H19A 0.0981 0.1157 0.5243 0.070 Uiso calc R 1
H H19B 0.2148 0.1264 0.6242 0.070 Uiso calc R 1
C C20 0.14652(16) 0.00002(13) 0.6246(2) 0.0622(5) Uani d . 1
H H20A 0.1056 0.0134 0.6901 0.075 Uiso calc R 1
H H20B 0.0974 -0.0377 0.5627 0.075 Uiso calc R 1
C C21 0.25598(17) -0.04955(14) 0.68138(19) 0.0649(5) Uani d . 1
H H21A 0.2375 -0.1063 0.7145 0.078 Uiso calc R 1
H H21B 0.3018 -0.0153 0.7502 0.078 Uiso calc R 1
C C22 0.32365(16) -0.06450(13) 0.58052(19) 0.0613(5) Uani d . 1
H H22B 0.2810 -0.1042 0.5166 0.074 Uiso calc R 1
H H22A 0.3968 -0.0925 0.6177 0.074 Uiso calc R 1
C C23 0.34519(14) 0.02330(13) 0.52003(19) 0.0553(5) Uani d . 1
H H23A 0.3916 0.0618 0.5831 0.066 Uiso calc R 1
H H23B 0.3876 0.0123 0.4551 0.066 Uiso calc R 1
N N1 0.23443(10) 0.06843(9) 0.46359(14) 0.0472(4) Uani d . 1
N N2 -0.19638(14) 0.19212(12) 0.03453(17) 0.0689(5) Uani d . 1
O O1 0.19695(11) -0.00654(8) 0.24320(13) 0.0568(3) Uani d . 1
H H1A 0.1741(17) 0.0125(14) 0.306(2) 0.068 Uiso d . 1

loop_
_atom_site_aniso_label
_atom_site_aniso_U_11
_atom_site_aniso_U_22
_atom_site_aniso_U_33
_atom_site_aniso_U_12
_atom_site_aniso_U_13
_atom_site_aniso_U_23
C1 0.0355(7) 0.0412(9) 0.0427(9) 0.0043(6) 0.0054(7) 0.0003(7)
C2 0.0498(9) 0.0394(9) 0.0551(11) 0.0039(8) 0.0093(8) 0.0010(8)
C3 0.0623(11) 0.0405(9) 0.0615(12) 0.0136(8) 0.0106(9) -0.0089(8)
C4 0.0647(11) 0.0565(11) 0.0510(11) 0.0148(10) 0.0181(9) 0.0013(9)
C5 0.0453(9) 0.0527(10) 0.0539(11) 0.0040(8) 0.0173(8) 0.0041(8)
C6 0.0464(9) 0.0604(12) 0.0532(11) 0.0159(9) 0.0206(8) 0.0172(9)
C7 0.0581(11) 0.0619(13) 0.0633(13) -0.0099(9) 0.0109(10) 0.0198(10)
C8 0.0597(11) 0.0615(12) 0.0533(12) -0.0201(9) 0.0067(9) 0.0022(9)
C9 0.0548(10) 0.0633(12) 0.0479(11) -0.0189(9) 0.0102(8) 0.0013(9)
C10 0.0369(8) 0.0509(10) 0.0411(9) 0.0058(7) 0.0046(7) 0.0070(7)
C11 0.0395(8) 0.0406(8) 0.0499(10) -0.0042(7) 0.0098(7) -0.0003(7)
C12 0.0416(8) 0.0450(9) 0.0558(11) 0.0043(7) 0.0201(8) 0.0129(8)
C13 0.0588(10) 0.0454(10) 0.0653(12) -0.0003(9) 0.0217(9) -0.0090(9)
C14 0.0503(10) 0.0417(9) 0.0596(11) -0.0122(8) 0.0158(8) 0.0164(8)
C15 0.0689(12) 0.0550(12) 0.0592(12) 0.0147(10) -0.0073(10) 0.0098(9)
C16 0.0621(11) 0.0542(11) 0.0633(13) 0.0126(9) 0.0147(10) -0.0117(9)
C17 0.0643(11) 0.0423(10) 0.0533(11) -0.0030(8) -0.0101(9) 0.0094(8)
C18 0.0500(10) 0.0491(10) 0.0548(11) 0.0025(8) 0.0264(9) -0.0040(8)
C19 0.0560(10) 0.0628(12) 0.0614(12) 0.0023(9) 0.0234(9) 0.0091(10)
C20 0.0606(11) 0.0656(12) 0.0610(12) 0.0086(10) 0.0149(9) 0.0154(10)
C21 0.0696(12) 0.0693(13) 0.0577(12) 0.0199(10) 0.0183(10) 0.0159(10)
C22 0.0634(11) 0.0590(11) 0.0647(13) 0.0303(10) 0.0213(10) 0.0200(10)
C23 0.0429(9) 0.0651(12) 0.0584(12) 0.0137(9) 0.0120(8) 0.0145(9)
N1 0.0390(7) 0.0481(8) 0.0547(9) 0.0042(6) 0.0110(6) 0.0129(7)
N2 0.0621(10) 0.0778(12) 0.0612(11) 0.0263(9) 0.0021(9) 0.0027(9)
O1 0.0627(8) 0.0454(7) 0.0613(9) -0.0108(6) 0.0118(6) -0.0089(6)

loop_
_atom_type_symbol
_atom_type_description
_atom_type_scat_dispersion_real
_atom_type_scat_dispersion_imag
_atom_type_scat_source
C C 0.0033 0.0016 'International Tables Vol C Tables 4.2.6.8 and 6.1.1.4'
H H 0.0000 0.0000 'International Tables Vol C Tables 4.2.6.8 and 6.1.1.4'
N N 0.0061 0.0033 'International Tables Vol C Tables 4.2.6.8 and 6.1.1.4'
O O 0.0106 0.0060 'International Tables Vol C Tables 4.2.6.8 and 6.1.1.4'

loop_
_geom_angle_atom_site_label_1
_geom_angle_atom_site_label_2
_geom_angle_atom_site_label_3
_geom_angle
C2 C1 C10 118.34(15)
C2 C1 C11 121.38(15)
C10 C1 C11 120.27(14)
O1 C2 C1 122.39(16)
O1 C2 C3 116.20(15)
C1 C2 C3 121.41(16)
C4 C3 C2 119.76(17)
C4 C3 H3 120.1
C2 C3 H3 120.1
C3 C4 C5 121.74(18)
C3 C4 H4 119.1
C5 C4 H4 119.1
C6 C5 C4 122.00(18)
C6 C5 C10 120.04(17)
C4 C5 C10 117.95(16)
C7 C6 C5 121.36(18)
C7 C6 H6 119.3
C5 C6 H6 119.3
C6 C7 C8 118.79(17)
C6 C7 H7 120.6
C8 C7 H7 120.6
C9 C8 C7 122.02(19)
C9 C8 H8 119.0
C7 C8 H8 119.0
C8 C9 C10 120.84(18)
C8 C9 H9 119.6
C10 C9 H9 119.6
C5 C10 C9 116.72(15)
C5 C10 C1 120.54(16)
C9 C10 C1 122.73(15)
N1 C11 C12 111.81(12)
N1 C11 C1 110.06(13)
C12 C11 C1 110.11(13)
N1 C11 H11 108.3
C12 C11 H11 108.3
C1 C11 H11 108.3
C17 C12 C13 118.43(15)
C17 C12 C11 119.65(16)
C13 C12 C11 121.91(15)
C12 C13 C14 121.04(16)
C12 C13 H13 119.5
C14 C13 H13 119.5
C15 C14 C13 118.83(17)
C15 C14 C18 121.33(16)
C13 C14 C18 119.83(17)
C14 C15 C16 121.65(17)
C14 C15 H15 119.2
C16 C15 H15 119.2
C15 C16 C17 119.09(17)
C15 C16 H16 120.5
C17 C16 H16 120.5
C12 C17 C16 120.96(17)
C12 C17 H17 119.5
C16 C17 H17 119.5
N2 C18 C14 179.0(2)
N1 C19 C20 110.32(16)
N1 C19 H19A 109.6
C20 C19 H19A 109.6
N1 C19 H19B 109.6
C20 C19 H19B 109.6
H19A C19 H19B 108.1
C21 C20 C19 111.99(16)
C21 C20 H20A 109.2
C19 C20 H20A 109.2
C21 C20 H20B 109.2
C19 C20 H20B 109.2
H20A C20 H20B 107.9
C20 C21 C22 109.00(16)
C20 C21 H21A 109.9
C22 C21 H21A 109.9
C20 C21 H21B 109.9
C22 C21 H21B 109.9
H21A C21 H21B 108.3
C21 C22 C23 110.69(16)
C21 C22 H22B 109.5
C23 C22 H22B 109.5
C21 C22 H22A 109.5
C23 C22 H22A 109.5
H22B C22 H22A 108.1
N1 C23 C22 110.76(14)
N1 C23 H23A 109.5
C22 C23 H23A 109.5
N1 C23 H23B 109.5
C22 C23 H23B 109.5
H23A C23 H23B 108.1
C19 N1 C23 109.87(14)
C19 N1 C11 112.71(13)
C23 N1 C11 108.79(12)
C2 O1 H1A 109.5(14)

loop_
_geom_bond_atom_site_label_1
_geom_bond_atom_site_label_2
_geom_bond_distance
C1 C2 1.381(2)
C1 C10 1.428(2)
C1 C11 1.526(2)
C2 O1 1.355(2)
C2 C3 1.409(3)
C3 C4 1.363(3)
C3 H3 0.9300
C4 C5 1.410(3)
C4 H4 0.9300
C5 C6 1.406(2)
C5 C10 1.418(2)
C6 C7 1.356(3)
C6 H6 0.9300
C7 C8 1.393(3)
C7 H7 0.9300
C8 C9 1.355(2)
C8 H8 0.9300
C9 C10 1.423(2)
C9 H9 0.9300
C11 N1 1.502(2)
C11 C12 1.524(2)
C11 H11 0.9800
C12 C17 1.378(2)
C12 C13 1.387(2)
C13 C14 1.394(2)
C13 H13 0.9300
C14 C15 1.364(3)
C14 C18 1.410(3)
C15 C16 1.369(3)
C15 H15 0.9300
C16 C17 1.392(2)
C16 H16 0.9300
C17 H17 0.9300
C18 N2 1.145(2)
C19 N1 1.468(2)
C19 C20 1.525(3)
C19 H19A 0.9700
C19 H19B 0.9700
C20 C21 1.508(2)
C20 H20A 0.9700
C20 H20B 0.9700
C21 C22 1.516(3)
C21 H21A 0.9700
C21 H21B 0.9700
C22 C23 1.521(3)
C22 H22B 0.9700
C22 H22A 0.9700
C23 N1 1.488(2)
C23 H23A 0.9700
C23 H23B 0.9700
O1 H1A 0.84(2)

loop_
_geom_hbond_atom_site_label_D
_geom_hbond_atom_site_label_H
_geom_hbond_atom_site_label_A
_geom_hbond_site_symmetry_A
_geom_hbond_distance_DH
_geom_hbond_distance_HA
_geom_hbond_distance_DA
_geom_hbond_angle_DHA
O1 H1A N1 . 0.84(2) 1.90(2) 2.598(2) 139.3(19)
C15 H15 O1 2_555 0.93 2.40 3.236(2) 149
